data_7156478
loop_
_publ_author_name
'Aleksandrova, Maiia I.'
'Lozovskiy, Stanislav V.'
'Saulnier, Steve'
'Golovanov, Alexander A.'
'Boyarskaya, Irina A.'
'Vasilyev, Aleksander V.'

_publ_section_title
;
 Hydroarylation of unsaturated carbon-carbon bonds in cross-conjugated
 enynones under the action of superacid CF<sub>3</sub>SO<sub>3</sub>H or
 acidic zeolite HUSY. Reaction mechanism and DFT study on cationic
 intermediate species.
;
_journal_issue 42
_journal_name_full 'Organic &amp; biomolecular chemistry'
_journal_page_first 7891
_journal_page_last 7902
_journal_paper_doi 10.1039/c8ob01985a
_journal_volume 16
_journal_year 2018
_chemical_formula_moiety 'C21 H16 O S'
_chemical_formula_sum 'C21 H16 O S'
_chemical_formula_weight 316.40
_space_group_crystal_system orthorhombic
_space_group_IT_number 33
_space_group_name_Hall 'P 2c -2n'
_space_group_name_H-M_alt 'P n a 21'
_symmetry_space_group_name_Hall 'P 2c -2n'
_symmetry_space_group_name_H-M 'P n a 21'
_atom_sites_solution_hydrogens geom
_atom_sites_solution_primary dual
_audit_creation_date 2018-04-05
_audit_creation_method
;
Olex2 1.2
(compiled 2017.08.10 svn.r3458 for OlexSys, GUI svn.r5381)
;
_audit_update_record
;
2018-06-05 deposited with the CCDC.
2018-10-03 downloaded from the CCDC.
;
_cell_angle_alpha 90
_cell_angle_beta 90
_cell_angle_gamma 90
_cell_formula_units_Z 4
_cell_length_a 7.6982(5)
_cell_length_b 12.0382(7)
_cell_length_c 17.5134(12)
_cell_measurement_reflns_used 5137
_cell_measurement_temperature 100(2)
_cell_measurement_theta_max 71.6020
_cell_measurement_theta_min 4.3850
_cell_volume 1623.01(18)
_computing_cell_refinement 'CrysAlisPro 1.171.39.35a (Rigaku OD, 2017)'
_computing_data_collection 'CrysAlisPro 1.171.39.35a (Rigaku OD, 2017)'
_computing_data_reduction 'CrysAlisPro 1.171.39.35a (Rigaku OD, 2017)'
_computing_molecular_graphics 'Olex2 (Dolomanov et al., 2009)'
_computing_publication_material 'Olex2 (Dolomanov et al., 2009)'
_computing_structure_refinement 'ShelXL (Sheldrick, 2015)'
_computing_structure_solution 'ShelXT (Sheldrick, 2015)'
_diffrn_ambient_temperature 100(2)
_diffrn_detector 'CCD plate'
_diffrn_detector_type HyPix3000
_diffrn_measured_fraction_theta_full 1.000
_diffrn_measured_fraction_theta_max 0.997
_diffrn_measurement_details
;
List of Runs (angles in degrees, time in seconds):

  # Type    Start    End  Width  t~exp~   \w     \q     \k     \f   Frames
#--------------------------------------------------------------------------
  1  \w    -95.00 -49.00   0.50    2.01    --  -41.35 -50.00 -34.00   92
  2  \w     -7.00  18.00   0.50    2.01    --  -41.35  95.00 -26.00   50
  3  \w    -61.00 -36.00   0.50    2.01    --  -41.35  95.00 -26.00   50
  4  \w    -23.00  19.00   0.50    2.01    --  -41.35  50.00 111.00   84
  5  \w     21.00  46.00   0.50    2.01    --   41.35 -82.00 114.00   50
  6  \w     53.00  78.00   0.50    2.01    --   41.35  50.00 111.00   50
  7  \w      4.00  33.00   0.50    2.01    --   41.35 -95.00-137.00   58
  8  \w    -16.00   9.00   0.50    2.01    --   41.35 -50.00 -34.00   50
  9  \w     99.00 125.00   0.50    8.05    --  101.00  50.00 111.00   52
 10  \w    118.00 151.00   0.50    8.05    --  101.00  82.00-123.00   66
 11  \w    111.00 155.00   0.50    8.05    --  101.00  95.00 -26.00   88
 12  \w     46.00  72.00   0.50    8.05    --  101.00 -95.00-137.00   52
 13  \w     74.00  99.00   0.50    8.05    --  101.00 -82.00 114.00   50
 14  \w     40.00 115.00   0.50    8.05    --  101.00 -50.00 -34.00  150
 15  \w    -93.00 -35.00   0.50    2.01    --  -41.35 -32.00-180.00  116
 16  \w    -58.00  22.00   0.50    2.01    --  -41.35  65.00 150.00  160
 17  \w    -23.00   2.00   0.50    2.01    --  -41.35  82.00-123.00   50
 18  \w     46.00 105.00   0.50    2.01    --   41.35  32.00-180.00  118
 19  \w    107.00 157.00   0.50    8.05    --  101.00  33.00-120.00  100
 20  \w     88.00 153.00   0.50    8.05    --  101.00  42.00 150.00  130
 21  \w     84.00 120.00   0.50    8.05    --  101.00 -59.00-120.00   72
 22  \w     37.00 115.00   0.50    8.05    --  101.00 -68.00-150.00  156
 23  \w     39.00  69.00   0.50    8.05    --  101.00 -87.00  30.00   60
 24  \w     83.00 126.00   0.50    8.05    --  101.00 -87.00  30.00   86
 25  \w     43.00  78.00   0.50    8.05    --  101.00 -59.00-120.00   70
 26  \w    107.00 132.00   0.50    8.05    --  101.00  17.00  60.00   50
 27  \w     70.00  95.00   0.50    8.05    --  101.00 -95.00-137.00   50
 28  \w     39.00  65.00   0.50    2.01    --   41.35  32.00-150.00   52
 29  \w     99.00 152.00   0.50    8.05    --  101.00  33.00  30.00  106
 30  \w    118.00 147.00   0.50    8.05    --  101.00 178.00-120.00   58
 31  \w     87.00 113.00   0.50    8.05    --  101.00-111.00 -30.00   52
 32  \w     64.00 113.00   0.50    8.05    --  101.00-133.00 150.00   98
 33  \w     38.00  91.00   0.50    8.05    --  101.00 178.00-120.00  106
 34  \w     35.00  60.00   0.50    8.05    --  101.00-111.00 -30.00   50
 35  \w    128.00 157.00   0.50    8.05    --  101.00  93.00 -30.00   58
 36  \w     48.00  83.00   0.50    8.05    --  101.00 -25.00 150.00   70
 37  \w     85.00 111.00   0.50    8.05    --  101.00  59.00-120.00   52
 38  \w     49.00 108.00   0.50    8.05    --  101.00 -25.00 -30.00  118
 39  \w    -67.00 -37.00   0.50    2.01    --  -41.35  82.00-123.00   60
 40  \w    -74.00 -31.00   0.50    2.01    --  -41.35 104.00 120.00   86
 41  \w    -46.00 -20.00   0.50    2.01    --  -41.35  21.00 150.00   52
 42  \w    -12.00  14.00   0.50    2.01    --  -41.35 104.00 120.00   52
 43  \w    -57.00 -15.00   0.50    2.01    --  -41.35  54.00  90.00   84
 44  \w     -1.00  24.00   0.50    2.01    --  -41.35  82.00-123.00   50
 45  \w     -5.00  27.00   0.50    2.01    --  -41.35  21.00 150.00   64
 46  \w      8.00  54.00   0.50    2.01    --   41.35 -43.00 -30.00   92
 47  \w     54.00  91.00   0.50    2.01    --   41.35-138.00  30.00   74
 48  \w     25.00  75.00   0.50    2.01    --   41.35  54.00 -60.00  100
 49  \w     25.00  70.00   0.50    2.01    --   41.35-104.00 -60.00   90
 50  \w     87.00 113.00   0.50    8.05    --  101.00  17.00 -60.00   52
 51  \w     86.00 111.00   0.50    8.05    --  101.00 -42.00 150.00   50
 52  \w     53.00  87.00   0.50    8.05    --  101.00 -68.00  60.00   68
;
_diffrn_measurement_device 'four-circle diffractometer'
_diffrn_measurement_device_type 'SuperNova, Single source at offset/far, HyPix3000'
_diffrn_measurement_method '\w scans'
_diffrn_orient_matrix_type 'CrysAlisPro convention (1999,Acta A55,543-557)'
_diffrn_orient_matrix_UB_11 -0.0959826000
_diffrn_orient_matrix_UB_12 0.0175744000
_diffrn_orient_matrix_UB_13 0.0762494000
_diffrn_orient_matrix_UB_21 -0.0766195000
_diffrn_orient_matrix_UB_22 -0.1179171000
_diffrn_orient_matrix_UB_23 -0.0057144000
_diffrn_orient_matrix_UB_31 0.1582046000
_diffrn_orient_matrix_UB_32 -0.0463580000
_diffrn_orient_matrix_UB_33 0.0434245000
_diffrn_radiation_monochromator mirror
_diffrn_radiation_probe x-ray
_diffrn_radiation_type CuK\a
_diffrn_radiation_wavelength 1.54184
_diffrn_reflns_av_R_equivalents 0.0464
_diffrn_reflns_av_unetI/netI 0.0476
_diffrn_reflns_Laue_measured_fraction_full 1.000
_diffrn_reflns_Laue_measured_fraction_max 0.997
_diffrn_reflns_limit_h_max 9
_diffrn_reflns_limit_h_min -9
_diffrn_reflns_limit_k_max 14
_diffrn_reflns_limit_k_min -14
_diffrn_reflns_limit_l_max 21
_diffrn_reflns_limit_l_min -21
_diffrn_reflns_number 11405
_diffrn_reflns_point_group_measured_fraction_full 0.928
_diffrn_reflns_point_group_measured_fraction_max 0.916
_diffrn_reflns_theta_full 67.684
_diffrn_reflns_theta_max 71.940
_diffrn_reflns_theta_min 4.457
_diffrn_source 'micro-focus sealed X-ray tube'
_diffrn_source_type 'SuperNova (Cu) X-ray Source'
_exptl_absorpt_coefficient_mu 1.768
_exptl_absorpt_correction_T_max 1.00000
_exptl_absorpt_correction_T_min 0.86138
_exptl_absorpt_correction_type multi-scan
_exptl_absorpt_process_details
;
CrysAlisPro 1.171.39.35a (Rigaku Oxford Diffraction, 2017)
Empirical absorption correction using spherical harmonics,
 implemented in SCALE3 ABSPACK scaling algorithm.
;
_exptl_crystal_colour colourless
_exptl_crystal_colour_primary colourless
_exptl_crystal_density_diffrn 1.295
_exptl_crystal_description prism
_exptl_crystal_F_000 664
_exptl_crystal_size_max 0.21
_exptl_crystal_size_mid 0.19
_exptl_crystal_size_min 0.15
_refine_diff_density_max 0.494
_refine_diff_density_min -0.487
_refine_diff_density_rms 0.049
_refine_ls_abs_structure_details
;
 Flack x determined using 1027 quotients [(I+)-(I-)]/[(I+)+(I-)]
 (Parsons, Flack and Wagner, Acta Cryst. B69 (2013) 249-259).
;
_refine_ls_abs_structure_Flack 0.30(2)
_refine_ls_extinction_method none
_refine_ls_goodness_of_fit_ref 1.042
_refine_ls_hydrogen_treatment constr
_refine_ls_matrix_type full
_refine_ls_number_parameters 201
_refine_ls_number_reflns 2925
_refine_ls_number_restraints 2
_refine_ls_restrained_S_all 1.041
_refine_ls_R_factor_all 0.0566
_refine_ls_R_factor_gt 0.0508
_refine_ls_shift/su_max 0.001
_refine_ls_shift/su_mean 0.000
_refine_ls_structure_factor_coef Fsqd
_refine_ls_weighting_details 'w=1/[\s^2^(Fo^2^)+(0.0405P)^2^+1.4819P] where P=(Fo^2^+2Fc^2^)/3'
_refine_ls_weighting_scheme calc
_refine_ls_wR_factor_gt 0.1173
_refine_ls_wR_factor_ref 0.1205
_reflns_Friedel_coverage 0.776
_reflns_Friedel_fraction_full 0.850
_reflns_Friedel_fraction_max 0.829
_reflns_number_gt 2681
_reflns_number_total 2925
_reflns_threshold_expression 'I > 2\s(I)'
_cod_data_source_file c8ob01985a2.cif
_cod_data_source_block 9176_z-6
_cod_depositor_comments 'Adding full bibliography for 7156474--7156479.cif.'
_cod_database_code 7156478
_shelx_shelxl_version_number 2014/7
_chemical_oxdiff_formula 'C21 O S'
_shelx_space_group_comment
;
The symmetry employed for this shelxl refinement is uniquely defined
by the following loop, which should always be used as a source of
symmetry information in preference to the above space-group names.
They are only intended as comments.
;
_shelx_estimated_absorpt_t_max 0.777
_shelx_estimated_absorpt_t_min 0.708
_reflns_odcompleteness_completeness 99.57
_reflns_odcompleteness_iscentric 1
_reflns_odcompleteness_theta 71.98
_olex2_refinement_description
;
1. Fixed Uiso
 At 1.2 times of:
  All C(H) groups, All C(H,H) groups
2. Shared sites
{S1A, C10}
{S1, C7}
3. Restrained distances
 C6-S1A
 1.65 with sigma of 0.00002
4. Others
 Sof(S1)=Sof(H8A)=Sof(H8B)=Sof(C10)=Sof(H7)=1-FVAR(1)
 Sof(S1A)=Sof(H9A)=Sof(H9B)=Sof(H10)=Sof(C7)=FVAR(1)
5.a Aromatic/amide H refined with riding coordinates:
 C5(H5), C4(H4), C16(H16), C13(H13), C15(H15), C14(H14), C2(H2), C18(H18),
 C12(H12), C22(H22), C19(H19), C21(H21), C20(H20), C8(H8A), C8(H8B), C9(H9A),
 C9(H9B), C10(H10), C7(H7)
;
_olex2_submission_special_instructions 'No special instructions were received'
_oxdiff_exptl_absorpt_empirical_details
;
Empirical correction (ABSPACK) includes:
- Absorption correction using spherical harmonics
- Frame scaling
;
_oxdiff_exptl_absorpt_empirical_full_max 2.330
_oxdiff_exptl_absorpt_empirical_full_min 0.545

loop_
_space_group_symop_operation_xyz
'x, y, z'
'-x, -y, z+1/2'
'x+1/2, -y+1/2, z'
'-x+1/2, y+1/2, z+1/2'

loop_
_atom_site_label
_atom_site_type_symbol
_atom_site_fract_x
_atom_site_fract_y
_atom_site_fract_z
_atom_site_U_iso_or_equiv
_atom_site_adp_type
_atom_site_occupancy
_atom_site_site_symmetry_order
_atom_site_calc_flag
_atom_site_refinement_flags_posn
_atom_site_refinement_flags_occupancy
_atom_site_disorder_assembly
_atom_site_disorder_group
S1A S 0.76978(16) 0.55652(7) 0.71253(11) 0.0377(18) Uiso 0.596(5) 1 d D P A 3
S1 S 0.6299(3) 0.72540(17) 0.79075(17) 0.035(2) Uiso 0.404(5) 1 d . P A 5
O1 O 0.6259(4) 0.8806(2) 0.5092(2) 0.0406(8) Uani 1 1 d . . . .
C3 C 0.6793(5) 0.7841(3) 0.5014(3) 0.0303(9) Uani 1 1 d . . . .
C5 C 0.6496(5) 0.7416(4) 0.6377(3) 0.0298(9) Uani 1 1 d . . . .
H5 H 0.5796 0.8064 0.6406 0.036 Uiso 1 1 calc R . . .
C4 C 0.7147(5) 0.7144(3) 0.5691(3) 0.0280(9) Uani 1 1 d . . . .
H4 H 0.7842 0.6497 0.5640 0.034 Uiso 1 1 calc R . . .
C16 C 0.7072(5) 0.5359(4) 0.2719(3) 0.0283(9) Uani 1 1 d . . . .
H16 H 0.6304 0.4857 0.2966 0.034 Uiso 1 1 calc R . . .
C17 C 0.7102(5) 0.5370(3) 0.4414(3) 0.0258(8) Uani 1 1 d . . . .
C1 C 0.7324(5) 0.6406(3) 0.3950(3) 0.0267(9) Uani 1 1 d . . . .
C13 C 0.9359(5) 0.6791(4) 0.1992(3) 0.0365(11) Uani 1 1 d . . . .
H13 H 1.0150 0.7279 0.1745 0.044 Uiso 1 1 calc R . . .
C15 C 0.7478(5) 0.5208(4) 0.1951(3) 0.0314(10) Uani 1 1 d . . . .
H15 H 0.6954 0.4619 0.1672 0.038 Uiso 1 1 calc R . . .
C6 C 0.6775(2) 0.68005(8) 0.70780(19) 0.0321(9) Uani 1 1 d D . . .
C14 C 0.8638(6) 0.5910(4) 0.1592(3) 0.0355(10) Uani 1 1 d . . . .
H14 H 0.8941 0.5790 0.1073 0.043 Uiso 1 1 calc R . . .
C2 C 0.7137(6) 0.7442(4) 0.4238(3) 0.0312(9) Uani 1 1 d . . . .
H2 H 0.7249 0.8017 0.3870 0.037 Uiso 1 1 calc R . . .
C11 C 0.7786(5) 0.6245(3) 0.3127(3) 0.0277(9) Uani 1 1 d . . . .
C18 C 0.8425(6) 0.4580(3) 0.4408(3) 0.0292(9) Uani 1 1 d . . . .
H18 H 0.9414 0.4693 0.4093 0.035 Uiso 1 1 calc R . . .
C12 C 0.8925(6) 0.6961(4) 0.2753(3) 0.0340(11) Uani 1 1 d . . . .
H12 H 0.9410 0.7573 0.3021 0.041 Uiso 1 1 calc R . . .
C22 C 0.5630(6) 0.5163(4) 0.4849(3) 0.0356(10) Uani 1 1 d . . . .
H22 H 0.4690 0.5674 0.4846 0.043 Uiso 1 1 calc R . . .
C19 C 0.8320(7) 0.3630(4) 0.4855(3) 0.0386(11) Uani 1 1 d . . . .
H19 H 0.9243 0.3106 0.4853 0.046 Uiso 1 1 calc R . . .
C21 C 0.5538(8) 0.4194(4) 0.5291(3) 0.0485(14) Uani 1 1 d . . . .
H21 H 0.4532 0.4052 0.5590 0.058 Uiso 1 1 calc R . . .
C20 C 0.6884(8) 0.3451(4) 0.5297(3) 0.0447(13) Uani 1 1 d . . . .
H20 H 0.6820 0.2808 0.5610 0.054 Uiso 1 1 calc R . . .
C8 C 0.6904(8) 0.6321(5) 0.8390(4) 0.0602(17) Uani 1 1 d . . . .
H8A H 0.6780 0.6327 0.8929 0.072 Uiso 0.404(5) 1 calc R P A 5
H8B H 0.6780 0.6327 0.8929 0.072 Uiso 0.404(5) 1 calc R P A 6
C9 C 0.7644(7) 0.5456(5) 0.8015(4) 0.0583(18) Uani 1 1 d . . . .
H9A H 0.8100 0.4828 0.8275 0.070 Uiso 0.596(5) 1 calc R P A 3
H9B H 0.8100 0.4828 0.8275 0.070 Uiso 0.596(5) 1 calc R P A 4
C10 C 0.76978(16) 0.55652(7) 0.71253(11) 0.035(10) Uiso 0.404(5) 1 d . P A 4
H10 H 0.8121 0.5081 0.6740 0.042 Uiso 0.596(5) 1 calc R P A 4
C7 C 0.6299(3) 0.72540(17) 0.79075(17) 0.041(7) Uiso 0.596(5) 1 d . P A 6
H7 H 0.5773 0.7936 0.8052 0.049 Uiso 0.404(5) 1 calc R P A 6

loop_
_atom_site_aniso_label
_atom_site_aniso_U_11
_atom_site_aniso_U_22
_atom_site_aniso_U_33
_atom_site_aniso_U_23
_atom_site_aniso_U_13
_atom_site_aniso_U_12
O1 0.0435(18) 0.0253(15) 0.053(2) -0.0026(15) -0.0073(16) 0.0086(14)
C3 0.027(2) 0.024(2) 0.040(3) -0.0033(19) -0.0056(19) -0.0004(16)
C5 0.022(2) 0.0241(19) 0.044(3) -0.0045(19) -0.0043(17) 0.0003(15)
C4 0.025(2) 0.0227(19) 0.036(2) -0.0043(18) -0.0036(17) 0.0004(16)
C16 0.0277(19) 0.027(2) 0.031(2) 0.0066(18) -0.0012(17) 0.0027(16)
C17 0.0263(18) 0.025(2) 0.027(2) -0.0021(17) -0.0004(16) -0.0050(17)
C1 0.0202(18) 0.027(2) 0.032(2) 0.0031(18) -0.0053(16) -0.0019(15)
C13 0.0272(19) 0.045(3) 0.037(3) 0.021(2) -0.0047(19) -0.0026(18)
C15 0.032(2) 0.028(2) 0.034(3) 0.0005(18) -0.0029(18) 0.0052(17)
C6 0.0270(19) 0.027(2) 0.042(2) -0.002(2) -0.006(2) -0.0061(15)
C14 0.033(2) 0.041(3) 0.032(2) 0.007(2) -0.0025(18) 0.0083(19)
C2 0.032(2) 0.023(2) 0.039(2) 0.0042(18) -0.0071(19) 0.0002(17)
C11 0.0245(19) 0.026(2) 0.032(2) 0.0071(17) -0.0026(16) 0.0008(15)
C18 0.033(2) 0.024(2) 0.030(2) 0.0028(18) -0.0039(17) -0.0018(17)
C12 0.028(2) 0.033(2) 0.041(3) 0.013(2) -0.0083(19) -0.0025(17)
C22 0.034(2) 0.037(2) 0.036(3) -0.012(2) 0.0078(19) -0.0098(18)
C19 0.053(3) 0.024(2) 0.039(3) 0.003(2) -0.013(2) -0.0045(19)
C21 0.060(3) 0.052(3) 0.034(3) -0.008(2) 0.015(2) -0.036(3)
C20 0.065(3) 0.033(3) 0.035(3) 0.005(2) -0.005(2) -0.017(3)
C8 0.071(4) 0.075(4) 0.035(3) -0.003(3) 0.004(3) -0.048(3)
C9 0.049(3) 0.040(3) 0.086(5) 0.022(3) -0.030(3) -0.018(2)

loop_
_atom_type_symbol
_atom_type_description
_atom_type_scat_dispersion_real
_atom_type_scat_dispersion_imag
_atom_type_scat_source
C C 0.0181 0.0091 'International Tables Vol C Tables 4.2.6.8 and 6.1.1.4'
H H 0.0000 0.0000 'International Tables Vol C Tables 4.2.6.8 and 6.1.1.4'
O O 0.0492 0.0322 'International Tables Vol C Tables 4.2.6.8 and 6.1.1.4'
S S 0.3331 0.5567 'International Tables Vol C Tables 4.2.6.8 and 6.1.1.4'

loop_
_geom_angle_atom_site_label_1
_geom_angle_atom_site_label_2
_geom_angle_atom_site_label_3
_geom_angle
C9 S1A C6 96.6(3)
C8 S1 C6 100.8(3)
O1 C3 C4 120.3(4)
O1 C3 C2 118.0(4)
C2 C3 C4 121.7(4)
C4 C5 H5 117.3
C4 C5 C6 125.3(4)
C6 C5 H5 117.3
C3 C4 H4 119.6
C5 C4 C3 120.8(4)
C5 C4 H4 119.6
C15 C16 H16 119.8
C15 C16 C11 120.4(4)
C11 C16 H16 119.8
C18 C17 C1 118.8(4)
C22 C17 C1 122.7(4)
C22 C17 C18 118.5(4)
C2 C1 C17 123.6(4)
C2 C1 C11 120.2(4)
C11 C1 C17 116.2(4)
C14 C13 H13 120.0
C14 C13 C12 120.0(4)
C12 C13 H13 120.0
C16 C15 H15 119.9
C14 C15 C16 120.3(4)
C14 C15 H15 119.9
C5 C6 S1A 124.5(3)
C5 C6 S1 124.22(19)
C5 C6 C10 124.5(3)
C5 C6 C7 124.22(19)
C13 C14 H14 120.1
C15 C14 C13 119.9(5)
C15 C14 H14 120.1
C3 C2 H2 114.1
C1 C2 C3 131.8(4)
C1 C2 H2 114.1
C16 C11 C1 119.9(4)
C12 C11 C16 118.6(4)
C12 C11 C1 121.5(4)
C17 C18 H18 119.5
C19 C18 C17 121.0(4)
C19 C18 H18 119.5
C13 C12 C11 120.8(4)
C13 C12 H12 119.6
C11 C12 H12 119.6
C17 C22 H22 120.2
C17 C22 C21 119.6(5)
C21 C22 H22 120.2
C18 C19 H19 120.1
C20 C19 C18 119.8(5)
C20 C19 H19 120.1
C22 C21 H21 119.7
C20 C21 C22 120.6(5)
C20 C21 H21 119.7
C19 C20 C21 120.3(5)
C19 C20 H20 119.8
C21 C20 H20 119.8
S1 C8 H8A 122.0
C9 C8 S1 116.0(5)
C9 C8 H8A 122.0
C9 C8 H8B 122.0
C9 C8 C7 116.0(5)
C7 C8 H8B 122.0
S1A C9 H9A 122.3
C8 C9 S1A 115.4(5)
C8 C9 H9A 122.3
C8 C9 H9B 122.3
C8 C9 C10 115.4(5)
C10 C9 H9B 122.3
C6 C10 H10 131.7
C9 C10 C6 96.6(3)
C9 C10 H10 131.7
C6 C7 H7 129.6
C8 C7 C6 100.8(3)
C8 C7 H7 129.6

loop_
_geom_bond_atom_site_label_1
_geom_bond_atom_site_label_2
_geom_bond_distance
S1A C6 1.65000(8)
S1A C9 1.565(7)
S1 C6 1.595(5)
S1 C8 1.481(7)
O1 C3 1.240(5)
C3 C4 1.477(6)
C3 C2 1.465(7)
C5 H5 0.9500
C5 C4 1.343(6)
C5 C6 1.450(6)
C4 H4 0.9500
C16 H16 0.9500
C16 C15 1.393(7)
C16 C11 1.397(6)
C17 C1 1.498(6)
C17 C18 1.393(6)
C17 C22 1.388(6)
C1 C2 1.353(6)
C1 C11 1.497(6)
C13 H13 0.9500
C13 C14 1.387(7)
C13 C12 1.389(7)
C15 H15 0.9500
C15 C14 1.381(6)
C6 C10 1.65000(8)
C6 C7 1.595(5)
C14 H14 0.9500
C2 H2 0.9500
C11 C12 1.394(6)
C18 H18 0.9500
C18 C19 1.388(6)
C12 H12 0.9500
C22 H22 0.9500
C22 C21 1.402(7)
C19 H19 0.9500
C19 C20 1.366(8)
C21 H21 0.9500
C21 C20 1.369(8)
C20 H20 0.9500
C8 H8A 0.9500
C8 H8B 0.9500
C8 C9 1.355(9)
C8 C7 1.481(7)
C9 H9A 0.9500
C9 H9B 0.9500
C9 C10 1.565(7)
C10 H10 0.9500
C7 H7 0.9500
